data_7014385
loop_
_publ_author_name
'Piskunov, Alexandr V.'
'Maleeva, Aryna V.'
'Fukin, Georgii K.'
'Baranov, Evgenii V.'
'Bogomyakov, Artem S.'
'Cherkasov, Vladimir K.'
'Abakumov, Gleb A.'

_publ_section_title
;
 Synthesis and molecular structure of indium complexes based on
 3,6-di-tert-butyl-o-benzoquinone. Looking for indium(I)
 o-semiquinolate.
;
_journal_issue 3
_journal_name_full 'Dalton transactions (Cambridge, England : 2003)'
_journal_page_first 718
_journal_page_last 725
_journal_paper_doi 10.1039/c0dt00673d
_journal_volume 40
_journal_year 2011
_chemical_formula_sum 'C42 H76 In K N2 O8'
_chemical_formula_weight 890.97
_chemical_name_systematic
;
?
;
_space_group_IT_number 15
_symmetry_cell_setting monoclinic
_symmetry_space_group_name_Hall '-C 2yc'
_symmetry_space_group_name_H-M 'C 1 2/c 1'
_atom_sites_solution_hydrogens difmap
_atom_sites_solution_primary patt
_atom_sites_solution_secondary difmap
_audit_creation_method SHELXL-97
_cell_angle_alpha 90.00
_cell_angle_beta 98.1120(10)
_cell_angle_gamma 90.00
_cell_formula_units_Z 4
_cell_length_a 17.0349(5)
_cell_length_b 17.2131(5)
_cell_length_c 16.1378(5)
_cell_measurement_reflns_used 900
_cell_measurement_temperature 100(2)
_cell_measurement_theta_max 29
_cell_measurement_theta_min 2
_cell_volume 4684.6(2)
_computing_cell_refinement 'Bruker SMART'
_computing_data_collection 'Bruker SMART'
_computing_data_reduction 'Bruker SHELXTL'
_computing_molecular_graphics 'Bruker SHELXTL'
_computing_publication_material 'Bruker SHELXTL'
_computing_structure_refinement 'SHELXL-97 (Sheldrick, 2008)'
_computing_structure_solution 'SHELXS-97 (Sheldrick, 2008)'
_diffrn_ambient_temperature 100(2)
_diffrn_measured_fraction_theta_full 0.999
_diffrn_measured_fraction_theta_max 0.999
_diffrn_measurement_device_type 'CCD area detector'
_diffrn_measurement_method 'phi and omega scans'
_diffrn_radiation_monochromator graphite
_diffrn_radiation_source 'fine-focus sealed tube'
_diffrn_radiation_type MoK\a
_diffrn_radiation_wavelength 0.71073
_diffrn_reflns_av_R_equivalents 0.0177
_diffrn_reflns_av_sigmaI/netI 0.0159
_diffrn_reflns_limit_h_max 22
_diffrn_reflns_limit_h_min -22
_diffrn_reflns_limit_k_max 22
_diffrn_reflns_limit_k_min -22
_diffrn_reflns_limit_l_max 20
_diffrn_reflns_limit_l_min -20
_diffrn_reflns_number 22340
_diffrn_reflns_theta_full 27.50
_diffrn_reflns_theta_max 27.50
_diffrn_reflns_theta_min 2.37
_exptl_absorpt_coefficient_mu 0.641
_exptl_absorpt_correction_T_max 0.9387
_exptl_absorpt_correction_T_min 0.7612
_exptl_absorpt_correction_type multi-scan
_exptl_absorpt_process_details 'SADABS (Sheldrick, 2008)'
_exptl_crystal_colour colorless
_exptl_crystal_density_diffrn 1.263
_exptl_crystal_density_method 'not measured'
_exptl_crystal_description stick
_exptl_crystal_F_000 1896
_exptl_crystal_size_max 0.45
_exptl_crystal_size_mid 0.12
_exptl_crystal_size_min 0.10
_refine_diff_density_max 0.550
_refine_diff_density_min -0.380
_refine_diff_density_rms 0.067
_refine_ls_extinction_method none
_refine_ls_goodness_of_fit_ref 1.052
_refine_ls_hydrogen_treatment refall
_refine_ls_matrix_type full
_refine_ls_number_parameters 397
_refine_ls_number_reflns 5381
_refine_ls_number_restraints 0
_refine_ls_restrained_S_all 1.052
_refine_ls_R_factor_all 0.0247
_refine_ls_R_factor_gt 0.0224
_refine_ls_shift/su_max 0.001
_refine_ls_shift/su_mean 0.000
_refine_ls_structure_factor_coef Fsqd
_refine_ls_weighting_details 'calc w=1/[\s^2^(Fo^2^)+(0.0335P)^2^+2.5314P] where P=(Fo^2^+2Fc^2^)/3'
_refine_ls_weighting_scheme calc
_refine_ls_wR_factor_gt 0.0550
_refine_ls_wR_factor_ref 0.0561
_reflns_number_gt 5044
_reflns_number_total 5381
_reflns_threshold_expression >2sigma(I)
_cod_data_source_file C0DT00673D.TXT
_cod_data_source_block incat1m
_cod_depositor_comments
;
The following automatic conversions were performed:
'_symmetry_cell_setting' value 'Monoclinic' changed to 'monoclinic'
according to '/home/saulius/struct/CIF-dictionaries/cif_core.dic'
dictionary named 'cif_core.dic' version 2.4.1 from 2010-06-29.

Automatic conversion script
Id: cif_fix_enum 1555 2011-01-17 13:19:09Z saulius 
;
_cod_original_sg_symbol_H-M C2/c
_cod_database_code 7014385

loop_
_symmetry_equiv_pos_as_xyz
'x, y, z'
'-x, y, -z+1/2'
'x+1/2, y+1/2, z'
'-x+1/2, y+1/2, -z+1/2'
'-x, -y, -z'
'x, -y, z-1/2'
'-x+1/2, -y+1/2, -z'
'x+1/2, -y+1/2, z-1/2'

loop_
_atom_site_label
_atom_site_type_symbol
_atom_site_fract_x
_atom_site_fract_y
_atom_site_fract_z
_atom_site_U_iso_or_equiv
_atom_site_adp_type
_atom_site_occupancy
_atom_site_symmetry_multiplicity
_atom_site_calc_flag
_atom_site_refinement_flags
_atom_site_disorder_assembly
_atom_site_disorder_group
In1 In 0.5000 -0.107197(5) -0.2500 0.01909(3) Uani 1 2 d S . .
K1 K 0.5000 -0.312849(18) -0.2500 0.02521(7) Uani 1 2 d S . .
O1 O 0.39304(5) -0.10930(4) -0.19810(5) 0.02212(16) Uani 1 1 d . . .
O2 O 0.52802(4) -0.18559(4) -0.14729(4) 0.02316(16) Uani 1 1 d . . .
C1 C 0.39969(6) -0.14509(6) -0.12323(6) 0.0211(2) Uani 1 1 d . . .
C2 C 0.47256(6) -0.18462(6) -0.09499(6) 0.0210(2) Uani 1 1 d . . .
C3 C 0.48567(7) -0.21865(6) -0.01437(6) 0.0226(2) Uani 1 1 d . . .
C4 C 0.42215(7) -0.21769(6) 0.03166(7) 0.0251(2) Uani 1 1 d . . .
H4 H 0.4279(8) -0.2408(8) 0.0842(9) 0.029(3) Uiso 1 1 d . . .
C5 C 0.35048(7) -0.18172(6) 0.00323(7) 0.0252(2) Uani 1 1 d . . .
H5 H 0.3089(8) -0.1826(8) 0.0369(8) 0.025(3) Uiso 1 1 d . . .
C6 C 0.33800(6) -0.14245(6) -0.07355(6) 0.0222(2) Uani 1 1 d . . .
C7 C 0.56636(7) -0.25368(6) 0.02166(7) 0.0268(2) Uani 1 1 d . . .
C8 C 0.63230(8) -0.19353(8) 0.01853(8) 0.0354(3) Uani 1 1 d . . .
H8A H 0.6824(10) -0.2142(9) 0.0403(10) 0.042(4) Uiso 1 1 d . . .
H8B H 0.6240(9) -0.1501(9) 0.0523(10) 0.042(4) Uiso 1 1 d . . .
H8C H 0.6334(9) -0.1758(9) -0.0383(10) 0.038(4) Uiso 1 1 d . . .
C9 C 0.56891(8) -0.27806(8) 0.11357(7) 0.0350(3) Uani 1 1 d . . .
H9A H 0.5300(9) -0.3178(9) 0.1216(9) 0.040(4) Uiso 1 1 d . . .
H9B H 0.6196(10) -0.2974(9) 0.1344(10) 0.040(4) Uiso 1 1 d . . .
H9C H 0.5550(9) -0.2323(9) 0.1511(10) 0.042(4) Uiso 1 1 d . . .
C10 C 0.58386(9) -0.32627(8) -0.02779(8) 0.0387(3) Uani 1 1 d . . .
H10A H 0.6335(10) -0.3512(10) -0.0044(10) 0.047(4) Uiso 1 1 d . . .
H10B H 0.5867(9) -0.3133(9) -0.0838(10) 0.041(4) Uiso 1 1 d . . .
H10C H 0.5444(9) -0.3661(10) -0.0274(10) 0.044(4) Uiso 1 1 d . . .
C11 C 0.26129(7) -0.09660(6) -0.10147(7) 0.0246(2) Uani 1 1 d . . .
C12 C 0.20437(7) -0.10039(7) -0.03602(8) 0.0299(3) Uani 1 1 d . . .
H12A H 0.1866(9) -0.1517(9) -0.0267(9) 0.036(4) Uiso 1 1 d . . .
H12B H 0.2279(8) -0.0789(9) 0.0162(9) 0.035(4) Uiso 1 1 d . . .
H12C H 0.1582(9) -0.0715(9) -0.0549(9) 0.041(4) Uiso 1 1 d . . .
C13 C 0.28103(7) -0.01047(7) -0.11310(7) 0.0286(2) Uani 1 1 d . . .
H13A H 0.3061(9) 0.0128(9) -0.0591(9) 0.040(4) Uiso 1 1 d . . .
H13B H 0.3158(8) -0.0038(8) -0.1527(8) 0.031(3) Uiso 1 1 d . . .
H13C H 0.2354(8) 0.0195(8) -0.1290(9) 0.033(4) Uiso 1 1 d . . .
C14 C 0.21687(7) -0.12925(8) -0.18369(7) 0.0313(3) Uani 1 1 d . . .
H14A H 0.1683(10) -0.1010(8) -0.1988(10) 0.039(4) Uiso 1 1 d . . .
H14B H 0.2012(9) -0.1824(9) -0.1766(10) 0.043(4) Uiso 1 1 d . . .
H14C H 0.2488(8) -0.1266(8) -0.2275(9) 0.034(4) Uiso 1 1 d . . .
O1S O 0.45998(5) -0.43671(5) -0.16171(6) 0.0353(2) Uani 1 1 d . . .
O2S O 0.34246(5) -0.35610(5) -0.26097(5) 0.0341(2) Uani 1 1 d . . .
C1S C 0.51017(11) -0.50106(8) -0.13839(10) 0.0480(4) Uani 1 1 d . . .
H1SA H 0.4917(10) -0.5468(10) -0.1736(10) 0.054(5) Uiso 1 1 d . . .
H1SB H 0.5098(10) -0.5134(10) -0.0809(11) 0.055(5) Uiso 1 1 d . . .
H1SC H 0.5647(12) -0.4858(12) -0.1458(12) 0.072(6) Uiso 1 1 d . . .
C2S C 0.37926(9) -0.45155(9) -0.15753(9) 0.0436(3) Uani 1 1 d . . .
H2SA H 0.3615(10) -0.4910(11) -0.1975(11) 0.058(5) Uiso 1 1 d . . .
H2SB H 0.3734(11) -0.4705(11) -0.1040(12) 0.064(5) Uiso 1 1 d . . .
C3S C 0.33419(8) -0.37813(9) -0.17779(9) 0.0413(3) Uani 1 1 d . . .
H3SA H 0.2788(11) -0.3868(9) -0.1747(11) 0.052(5) Uiso 1 1 d . . .
H3SB H 0.3548(9) -0.3365(9) -0.1410(10) 0.041(4) Uiso 1 1 d . . .
C4S C 0.29730(9) -0.28834(10) -0.28603(11) 0.0490(4) Uani 1 1 d . . .
H4SA H 0.2430(11) -0.2952(10) -0.2828(11) 0.056(5) Uiso 1 1 d . . .
H4SB H 0.3036(12) -0.2774(11) -0.3419(13) 0.065(6) Uiso 1 1 d . . .
H4SC H 0.3125(11) -0.2434(12) -0.2499(12) 0.066(6) Uiso 1 1 d . . .
N1S N 0.55713(5) 0.00006(5) -0.17253(5) 0.02366(19) Uani 1 1 d . . .
C5S C 0.64337(7) -0.01064(7) -0.14820(7) 0.0297(3) Uani 1 1 d . . .
H5SA H 0.6672(8) 0.0342(8) -0.1156(8) 0.030(3) Uiso 1 1 d . . .
H5SB H 0.6671(8) -0.0159(8) -0.1982(9) 0.032(3) Uiso 1 1 d . . .
H5SC H 0.6530(8) -0.0567(9) -0.1150(9) 0.036(4) Uiso 1 1 d . . .
C6S C 0.52079(7) 0.00969(7) -0.09462(7) 0.0263(2) Uani 1 1 d . . .
H6SA H 0.4666(8) 0.0155(7) -0.1079(8) 0.022(3) Uiso 1 1 d . . .
H6SB H 0.5434(7) 0.0539(8) -0.0636(8) 0.025(3) Uiso 1 1 d . . .
H6SC H 0.5331(7) -0.0357(8) -0.0614(8) 0.024(3) Uiso 1 1 d . . .
C7S C 0.54189(7) 0.06931(6) -0.22683(7) 0.0287(2) Uani 1 1 d . . .
H7SA H 0.5525(9) 0.1166(8) -0.1933(9) 0.031(4) Uiso 1 1 d . . .
H7SB H 0.5789(8) 0.0673(8) -0.2654(8) 0.028(3) Uiso 1 1 d . . .

loop_
_atom_site_aniso_label
_atom_site_aniso_U_11
_atom_site_aniso_U_22
_atom_site_aniso_U_33
_atom_site_aniso_U_23
_atom_site_aniso_U_13
_atom_site_aniso_U_12
In1 0.02561(5) 0.01862(5) 0.01330(4) 0.000 0.00360(3) 0.000
K1 0.02627(15) 0.01939(14) 0.03071(16) 0.000 0.00663(12) 0.000
O1 0.0254(3) 0.0259(4) 0.0150(3) 0.0041(3) 0.0028(3) -0.0002(3)
O2 0.0287(4) 0.0237(3) 0.0176(3) 0.0024(3) 0.0048(3) 0.0028(3)
C1 0.0279(5) 0.0199(4) 0.0152(4) 0.0000(4) 0.0025(4) -0.0058(4)
C2 0.0288(5) 0.0174(4) 0.0167(4) -0.0010(4) 0.0027(4) -0.0038(4)
C3 0.0317(5) 0.0175(4) 0.0175(5) 0.0001(4) -0.0002(4) -0.0047(4)
C4 0.0375(6) 0.0210(5) 0.0167(5) 0.0023(4) 0.0041(4) -0.0066(4)
C5 0.0323(5) 0.0247(5) 0.0200(5) 0.0000(4) 0.0082(4) -0.0078(4)
C6 0.0259(5) 0.0217(5) 0.0188(4) -0.0003(4) 0.0031(4) -0.0056(4)
C7 0.0358(6) 0.0239(5) 0.0192(5) 0.0033(4) -0.0011(4) -0.0004(4)
C8 0.0313(6) 0.0385(6) 0.0340(6) 0.0097(5) -0.0036(5) -0.0031(5)
C9 0.0445(7) 0.0371(6) 0.0215(5) 0.0084(5) -0.0018(5) 0.0010(5)
C10 0.0548(8) 0.0315(6) 0.0277(6) 0.0002(5) -0.0019(5) 0.0124(6)
C11 0.0250(5) 0.0291(5) 0.0202(5) 0.0005(4) 0.0045(4) -0.0038(4)
C12 0.0274(5) 0.0367(6) 0.0265(5) 0.0004(5) 0.0074(4) -0.0043(5)
C13 0.0304(5) 0.0283(5) 0.0281(5) 0.0025(4) 0.0081(4) 0.0001(4)
C14 0.0280(5) 0.0402(6) 0.0249(5) -0.0030(5) 0.0005(4) -0.0024(5)
O1S 0.0398(4) 0.0248(4) 0.0431(5) 0.0046(3) 0.0122(4) 0.0001(3)
O2S 0.0311(4) 0.0435(5) 0.0283(4) -0.0042(4) 0.0062(3) -0.0032(4)
C1S 0.0736(10) 0.0314(6) 0.0415(7) 0.0095(6) 0.0173(7) 0.0143(7)
C2S 0.0506(7) 0.0452(7) 0.0387(7) 0.0026(6) 0.0194(6) -0.0152(6)
C3S 0.0336(6) 0.0590(8) 0.0342(6) -0.0012(6) 0.0152(5) -0.0031(6)
C4S 0.0344(7) 0.0639(10) 0.0470(8) 0.0007(7) -0.0003(6) 0.0085(7)
N1S 0.0318(5) 0.0238(4) 0.0164(4) -0.0016(3) 0.0069(3) -0.0037(4)
C5S 0.0313(5) 0.0359(6) 0.0223(5) -0.0062(5) 0.0052(4) -0.0081(5)
C6S 0.0362(6) 0.0260(5) 0.0183(5) -0.0051(4) 0.0099(4) -0.0063(4)
C7S 0.0445(6) 0.0219(5) 0.0218(5) -0.0017(4) 0.0112(5) -0.0068(5)

loop_
_atom_type_symbol
_atom_type_description
_atom_type_scat_dispersion_real
_atom_type_scat_dispersion_imag
_atom_type_scat_source
C C 0.0033 0.0016 'International Tables Vol C Tables 4.2.6.8 and 6.1.1.4'
H H 0.0000 0.0000 'International Tables Vol C Tables 4.2.6.8 and 6.1.1.4'
N N 0.0061 0.0033 'International Tables Vol C Tables 4.2.6.8 and 6.1.1.4'
O O 0.0106 0.0060 'International Tables Vol C Tables 4.2.6.8 and 6.1.1.4'
K K 0.2009 0.2494 'International Tables Vol C Tables 4.2.6.8 and 6.1.1.4'
In In -0.7276 1.3100 'International Tables Vol C Tables 4.2.6.8 and 6.1.1.4'

loop_
_geom_angle_atom_site_label_1
_geom_angle_atom_site_label_2
_geom_angle_atom_site_label_3
_geom_angle
_geom_angle_site_symmetry_1
_geom_angle_site_symmetry_3
_geom_angle_publ_flag
O1 In1 O1 178.04(4) 2_654 . ?
O1 In1 O2 78.02(3) 2_654 2_654 ?
O1 In1 O2 100.72(3) . 2_654 ?
O1 In1 O2 100.72(3) 2_654 . ?
O1 In1 O2 78.02(3) . . ?
O2 In1 O2 101.75(4) 2_654 . ?
O1 In1 N1S 96.76(3) 2_654 2_654 ?
O1 In1 N1S 84.79(3) . 2_654 ?
O2 In1 N1S 93.02(3) 2_654 2_654 ?
O2 In1 N1S 159.08(3) . 2_654 ?
O1 In1 N1S 84.79(3) 2_654 . ?
O1 In1 N1S 96.76(3) . . ?
O2 In1 N1S 159.08(3) 2_654 . ?
O2 In1 N1S 93.02(3) . . ?
N1S In1 N1S 77.13(4) 2_654 . ?
O1 In1 K1 89.018(19) 2_654 . ?
O1 In1 K1 89.017(19) . . ?
O2 In1 K1 50.87(2) 2_654 . ?
O2 In1 K1 50.87(2) . . ?
N1S In1 K1 141.43(2) 2_654 . ?
N1S In1 K1 141.43(2) . . ?
O1S K1 O1S 75.94(4) 2_654 . ?
O1S K1 O2 110.24(2) 2_654 2_654 ?
O1S K1 O2 155.64(2) . 2_654 ?
O1S K1 O2 155.64(2) 2_654 . ?
O1S K1 O2 110.24(2) . . ?
O2 K1 O2 74.27(3) 2_654 . ?
O1S K1 O2S 93.93(3) 2_654 . ?
O1S K1 O2S 60.48(3) . . ?
O2 K1 O2S 95.25(2) 2_654 . ?
O2 K1 O2S 109.73(2) . . ?
O1S K1 O2S 60.48(3) 2_654 2_654 ?
O1S K1 O2S 93.93(3) . 2_654 ?
O2 K1 O2S 109.72(2) 2_654 2_654 ?
O2 K1 O2S 95.25(2) . 2_654 ?
O2S K1 O2S 148.78(4) . 2_654 ?
O1S K1 C3S 43.49(3) 2_654 2_654 ?
O1S K1 C3S 101.75(3) . 2_654 ?
O2 K1 C3S 97.99(3) 2_654 2_654 ?
O2 K1 C3S 112.88(3) . 2_654 ?
O2S K1 C3S 137.35(3) . 2_654 ?
O2S K1 C3S 24.00(3) 2_654 2_654 ?
O1S K1 C3S 101.75(3) 2_654 . ?
O1S K1 C3S 43.49(3) . . ?
O2 K1 C3S 112.88(3) 2_654 . ?
O2 K1 C3S 97.99(3) . . ?
O2S K1 C3S 24.00(3) . . ?
O2S K1 C3S 137.35(3) 2_654 . ?
C3S K1 C3S 141.35(5) 2_654 . ?
O1S K1 C2 93.03(3) 2_654 2_654 ?
O1S K1 C2 164.91(3) . 2_654 ?
O2 K1 C2 22.12(2) 2_654 2_654 ?
O2 K1 C2 84.06(2) . 2_654 ?
O2S K1 C2 111.02(3) . 2_654 ?
O2S K1 C2 89.37(3) 2_654 2_654 ?
C3S K1 C2 75.89(3) 2_654 2_654 ?
C3S K1 C2 132.17(3) . 2_654 ?
O1S K1 C2 164.91(3) 2_654 . ?
O1S K1 C2 93.03(3) . . ?
O2 K1 C2 84.06(2) 2_654 . ?
O2 K1 C2 22.12(2) . . ?
O2S K1 C2 89.37(3) . . ?
O2S K1 C2 111.01(3) 2_654 . ?
C3S K1 C2 132.17(3) 2_654 . ?
C3S K1 C2 75.89(3) . . ?
C2 K1 C2 99.53(3) 2_654 . ?
O1S K1 C4S 109.19(4) 2_654 . ?
O1S K1 C4S 82.20(4) . . ?
O2 K1 C4S 73.50(3) 2_654 . ?
O2 K1 C4S 95.10(3) . . ?
O2S K1 C4S 23.39(3) . . ?
O2S K1 C4S 169.65(4) 2_654 . ?
C3S K1 C4S 147.67(4) 2_654 . ?
C3S K1 C4S 40.18(4) . . ?
C2 K1 C4S 91.99(3) 2_654 . ?
C2 K1 C4S 78.88(3) . . ?
O1S K1 C4S 82.20(4) 2_654 2_654 ?
O1S K1 C4S 109.19(4) . 2_654 ?
O2 K1 C4S 95.10(3) 2_654 2_654 ?
O2 K1 C4S 73.50(3) . 2_654 ?
O2S K1 C4S 169.65(4) . 2_654 ?
O2S K1 C4S 23.39(3) 2_654 2_654 ?
C3S K1 C4S 40.19(4) 2_654 2_654 ?
C3S K1 C4S 147.67(4) . 2_654 ?
C2 K1 C4S 78.88(3) 2_654 2_654 ?
C2 K1 C4S 91.99(3) . 2_654 ?
C4S K1 C4S 165.93(6) . 2_654 ?
C1 O1 In1 113.32(6) . . ?
C2 O2 In1 112.12(6) . . ?
C2 O2 K1 108.00(6) . . ?
In1 O2 K1 91.99(3) . . ?
O1 C1 C6 121.36(9) . . ?
O1 C1 C2 117.53(9) . . ?
C6 C1 C2 121.10(9) . . ?
O2 C2 C3 122.33(9) . . ?
O2 C2 C1 117.23(9) . . ?
C3 C2 C1 120.42(10) . . ?
O2 C2 K1 49.88(5) . . ?
C3 C2 K1 112.67(6) . . ?
C1 C2 K1 106.01(6) . . ?
C4 C3 C2 116.77(10) . . ?
C4 C3 C7 121.45(9) . . ?
C2 C3 C7 121.77(10) . . ?
C5 C4 C3 122.74(10) . . ?
C4 C5 C6 121.62(10) . . ?
C5 C6 C1 117.08(10) . . ?
C5 C6 C11 121.54(10) . . ?
C1 C6 C11 121.37(9) . . ?
C8 C7 C10 109.62(11) . . ?
C8 C7 C9 107.17(10) . . ?
C10 C7 C9 107.37(10) . . ?
C8 C7 C3 110.03(9) . . ?
C10 C7 C3 110.58(9) . . ?
C9 C7 C3 111.97(10) . . ?
C12 C11 C13 107.20(9) . . ?
C12 C11 C14 107.27(9) . . ?
C13 C11 C14 109.67(9) . . ?
C12 C11 C6 111.72(9) . . ?
C13 C11 C6 109.81(9) . . ?
C14 C11 C6 111.06(9) . . ?
C2S O1S C1S 113.69(11) . . ?
C2S O1S K1 119.22(8) . . ?
C1S O1S K1 124.64(9) . . ?
C3S O2S C4S 111.42(11) . . ?
C3S O2S K1 103.65(7) . . ?
C4S O2S K1 106.15(8) . . ?
O1S C2S C3S 108.16(11) . . ?
O2S C3S C2S 108.46(11) . . ?
O2S C3S K1 52.35(6) . . ?
C2S C3S K1 85.88(8) . . ?
O2S C4S K1 50.46(6) . . ?
C5S N1S C7S 110.02(9) . . ?
C5S N1S C6S 107.83(8) . . ?
C7S N1S C6S 110.58(9) . . ?
C5S N1S In1 111.30(7) . . ?
C7S N1S In1 106.94(6) . . ?
C6S N1S In1 110.20(6) . . ?
N1S C7S C7S 111.50(8) . 2_654 ?

loop_
_geom_bond_atom_site_label_1
_geom_bond_atom_site_label_2
_geom_bond_distance
_geom_bond_site_symmetry_2
_geom_bond_publ_flag
In1 O1 2.1103(8) 2_654 ?
In1 O1 2.1103(8) . ?
In1 O2 2.1384(7) 2_654 ?
In1 O2 2.1384(7) . ?
In1 N1S 2.3611(9) 2_654 ?
In1 N1S 2.3612(9) . ?
In1 K1 3.5399(3) . ?
K1 O1S 2.7046(9) 2_654 ?
K1 O1S 2.7046(9) . ?
K1 O2 2.7477(8) 2_654 ?
K1 O2 2.7478(8) . ?
K1 O2S 2.7665(9) . ?
K1 O2S 2.7665(9) 2_654 ?
K1 C3S 3.3952(14) 2_654 ?
K1 C3S 3.3952(14) . ?
K1 C2 3.4174(10) 2_654 ?
K1 C2 3.4174(10) . ?
K1 C4S 3.4457(15) . ?
K1 C4S 3.4457(15) 2_654 ?
O1 C1 1.3468(12) . ?
O2 C2 1.3530(13) . ?
C1 C6 1.4095(15) . ?
C1 C2 1.4324(15) . ?
C2 C3 1.4154(14) . ?
C3 C4 1.3965(16) . ?
C3 C7 1.5380(16) . ?
C4 C5 1.3879(16) . ?
C5 C6 1.4011(15) . ?
C6 C11 1.5387(15) . ?
C7 C8 1.5337(17) . ?
C7 C10 1.5344(17) . ?
C7 C9 1.5362(16) . ?
C11 C12 1.5326(16) . ?
C11 C13 1.5375(16) . ?
C11 C14 1.5381(16) . ?
O1S C2S 1.4095(17) . ?
O1S C1S 1.4172(17) . ?
O2S C3S 1.4209(16) . ?
O2S C4S 1.4241(18) . ?
C2S C3S 1.491(2) . ?
N1S C5S 1.4778(15) . ?
N1S C7S 1.4806(14) . ?
N1S C6S 1.4869(13) . ?
C7S C7S 1.515(2) 2_654 ?
